data_4327518
loop_
_publ_author_name
'Bor-Hunn Huang'
'Te-Liang Yu'
'Yi-Lun Huang'
'Bao-Tsan Ko'
'Chu-Chieh Lin'

_publ_section_title
;
 Reactions of Amides with Organoaluminum Compounds: Factors Affecting the
 Coordination Mode of Aluminum Amidates
;
_journal_name_full 'Inorganic Chemistry'
_journal_page_first 2987
_journal_page_last 2994
_journal_paper_doi 10.1021/ic011072+
_journal_volume 41
_journal_year 2002
_chemical_formula_sum 'C42 H56 Al2 N2 O2'
_chemical_formula_weight 674.84
_chemical_name_systematic
;
  ?
;
_space_group_IT_number 14
_symmetry_cell_setting monoclinic
_symmetry_space_group_name_Hall '-P 2yn'
_symmetry_space_group_name_H-M 'P 1 21/n 1'
_atom_sites_solution_hydrogens geom
_atom_sites_solution_primary direct
_atom_sites_solution_secondary difmap
_audit_creation_method SHELXL-97
_cell_angle_alpha 90.00
_cell_angle_beta 96.071(2)
_cell_angle_gamma 90.00
_cell_formula_units_Z 2
_cell_length_a 9.0983(8)
_cell_length_b 14.8510(13)
_cell_length_c 14.8892(13)
_cell_measurement_reflns_used 5101
_cell_measurement_temperature 293(2)
_cell_measurement_theta_max 25.923
_cell_measurement_theta_min 2.636
_cell_volume 2000.5(3)
_computing_cell_refinement 'Bruker SMART'
_computing_data_collection 'Bruker SMART'
_computing_data_reduction 'Bruker SHELXTL'
_computing_molecular_graphics 'Bruker SHELXTL'
_computing_publication_material 'Bruker SHELXTL'
_computing_structure_refinement 'SHELXL-97 (Sheldrick, 1997)'
_computing_structure_solution 'SHELXS-97 (Sheldrick, 1990)'
_diffrn_ambient_temperature 293(2)
_diffrn_measured_fraction_theta_full 0.988
_diffrn_measured_fraction_theta_max 0.988
_diffrn_radiation_monochromator graphite
_diffrn_radiation_source 'fine-focus sealed tube'
_diffrn_radiation_type MoK\a
_diffrn_radiation_wavelength 0.71073
_diffrn_reflns_av_R_equivalents 0.0224
_diffrn_reflns_av_sigmaI/netI 0.0220
_diffrn_reflns_limit_h_max 11
_diffrn_reflns_limit_h_min -11
_diffrn_reflns_limit_k_max 18
_diffrn_reflns_limit_k_min -12
_diffrn_reflns_limit_l_max 17
_diffrn_reflns_limit_l_min -18
_diffrn_reflns_number 10987
_diffrn_reflns_theta_full 26.03
_diffrn_reflns_theta_max 26.03
_diffrn_reflns_theta_min 1.94
_exptl_absorpt_coefficient_mu 0.108
_exptl_absorpt_correction_T_max 1.000
_exptl_absorpt_correction_T_min 0.791
_exptl_absorpt_correction_type SADABS
_exptl_crystal_colour colorless
_exptl_crystal_density_diffrn 1.120
_exptl_crystal_description parallelpiped
_exptl_crystal_F_000 728
_exptl_crystal_size_max 0.57
_exptl_crystal_size_mid 0.42
_exptl_crystal_size_min 0.30
_refine_diff_density_max 0.229
_refine_diff_density_min -0.248
_refine_diff_density_rms 0.040
_refine_ls_extinction_method none
_refine_ls_goodness_of_fit_ref 1.159
_refine_ls_hydrogen_treatment mixed
_refine_ls_matrix_type full
_refine_ls_number_parameters 217
_refine_ls_number_reflns 3899
_refine_ls_number_restraints 0
_refine_ls_restrained_S_all 1.159
_refine_ls_R_factor_all 0.0547
_refine_ls_R_factor_gt 0.0424
_refine_ls_shift/su_max 0.001
_refine_ls_shift/su_mean 0.000
_refine_ls_structure_factor_coef Fsqd
_refine_ls_weighting_details 'calc w=1/[\s^2^(Fo^2^)+(0.1000P)^2^+0.0000P] where P=(Fo^2^+2Fc^2^)/3'
_refine_ls_weighting_scheme calc
_refine_ls_wR_factor_gt 0.1429
_refine_ls_wR_factor_ref 0.1566
_reflns_number_gt 3109
_reflns_number_total 3899
_reflns_threshold_expression >2sigma(I)
_cod_data_source_file ic0110722B_07.cif
_cod_data_source_block 9
_cod_database_code 4327518

loop_
_symmetry_equiv_pos_as_xyz
'x, y, z'
'-x+1/2, y+1/2, -z+1/2'
'-x, -y, -z'
'x-1/2, -y-1/2, z-1/2'

loop_
_atom_site_label
_atom_site_type_symbol
_atom_site_fract_x
_atom_site_fract_y
_atom_site_fract_z
_atom_site_U_iso_or_equiv
_atom_site_adp_type
_atom_site_occupancy
_atom_site_symmetry_multiplicity
_atom_site_calc_flag
_atom_site_refinement_flags
Al Al 0.04684(6) 0.59940(3) 0.92857(3) 0.03823(19) Uani 1 1 d .
N N 0.08144(14) 0.63118(9) 1.05773(8) 0.0363(3) Uani 1 1 d .
O O 0.07619(12) 0.47900(7) 0.92266(7) 0.0387(3) Uani 1 1 d .
C1 C -0.1582(2) 0.62583(15) 0.88329(14) 0.0591(5) Uani 1 1 d .
H1A H -0.1746 0.6104 0.8204 0.089 Uiso 1 1 calc R
H1B H -0.1772 0.6888 0.8907 0.089 Uiso 1 1 calc R
H1C H -0.2233 0.5912 0.9165 0.089 Uiso 1 1 calc R
C2 C 0.2020(3) 0.65946(15) 0.86936(14) 0.0644(6) Uani 1 1 d .
H2A H 0.1896 0.6461 0.8059 0.097 Uiso 1 1 calc R
H2B H 0.2970 0.6384 0.8952 0.097 Uiso 1 1 calc R
H2C H 0.1956 0.7233 0.8779 0.097 Uiso 1 1 calc R
C3 C -0.00274(17) 0.41214(10) 0.88764(10) 0.0338(3) Uani 1 1 d .
C4 C 0.01356(18) 0.39259(10) 0.79061(11) 0.0375(4) Uani 1 1 d .
C5 C -0.0726(2) 0.33278(14) 0.73566(12) 0.0547(5) Uani 1 1 d .
H5A H -0.1484 0.3012 0.7588 0.066 Uiso 1 1 calc R
C6 C -0.0461(2) 0.32009(15) 0.64668(12) 0.0634(6) Uani 1 1 d .
H6A H -0.1052 0.2803 0.6107 0.076 Uiso 1 1 calc R
C7 C 0.0647(3) 0.36473(15) 0.61079(13) 0.0612(6) Uani 1 1 d .
H7A H 0.0819 0.3552 0.5511 0.073 Uiso 1 1 calc R
C8 C 0.1503(3) 0.42370(17) 0.66391(14) 0.0696(6) Uani 1 1 d .
H8A H 0.2255 0.4550 0.6399 0.084 Uiso 1 1 calc R
C9 C 0.1260(2) 0.43727(14) 0.75308(13) 0.0540(5) Uani 1 1 d .
H9A H 0.1861 0.4771 0.7884 0.065 Uiso 1 1 calc R
C10 C 0.17171(19) 0.70925(11) 1.08498(10) 0.0394(4) Uani 1 1 d .
C11 C 0.3236(2) 0.69702(13) 1.10875(11) 0.0471(4) Uani 1 1 d .
C12 C 0.4067(2) 0.77328(16) 1.13600(13) 0.0604(6) Uani 1 1 d .
H12A H 0.5072 0.7670 1.1541 0.073 Uiso 1 1 calc R
C13 C 0.3436(3) 0.85727(16) 1.13662(14) 0.0663(6) Uani 1 1 d .
H13A H 0.4007 0.9069 1.1560 0.080 Uiso 1 1 calc R
C14 C 0.1960(3) 0.86772(14) 1.10857(14) 0.0638(6) Uani 1 1 d .
H14A H 0.1552 0.9252 1.1073 0.077 Uiso 1 1 calc R
C15 C 0.1057(2) 0.79468(12) 1.08202(12) 0.0494(4) Uani 1 1 d .
C16 C 0.3976(2) 0.60601(15) 1.10836(15) 0.0589(5) Uani 1 1 d .
H16A H 0.3294 0.5650 1.0733 0.071 Uiso 1 1 calc R
C17 C 0.5414(3) 0.6089(2) 1.0625(2) 0.0881(8) Uani 1 1 d .
H17A H 0.5211 0.6333 1.0027 0.132 Uiso 1 1 calc R
H17B H 0.5802 0.5491 1.0589 0.132 Uiso 1 1 calc R
H17C H 0.6125 0.6463 1.0971 0.132 Uiso 1 1 calc R
C18 C 0.4283(3) 0.5670(2) 1.20288(18) 0.0869(8) Uani 1 1 d .
H18A H 0.3380 0.5646 1.2309 0.130 Uiso 1 1 calc R
H18B H 0.4986 0.6043 1.2382 0.130 Uiso 1 1 calc R
H18C H 0.4677 0.5073 1.1993 0.130 Uiso 1 1 calc R
C19 C -0.0555(3) 0.81046(14) 1.05125(17) 0.0692(6) Uani 1 1 d .
H19A H -0.0999 0.7518 1.0351 0.083 Uiso 1 1 calc R
C20 C -0.0730(4) 0.8688(2) 0.9669(3) 0.1272(15) Uani 1 1 d .
H20A H -0.0210 0.8417 0.9209 0.191 Uiso 1 1 calc R
H20B H -0.0332 0.9276 0.9810 0.191 Uiso 1 1 calc R
H20C H -0.1759 0.8739 0.9454 0.191 Uiso 1 1 calc R
C21 C -0.1373(4) 0.8496(2) 1.1269(3) 0.1271(13) Uani 1 1 d .
H21A H -0.1252 0.8102 1.1783 0.191 Uiso 1 1 calc R
H21B H -0.2404 0.8552 1.1063 0.191 Uiso 1 1 calc R
H21C H -0.0974 0.9078 1.1436 0.191 Uiso 1 1 calc R

loop_
_atom_site_aniso_label
_atom_site_aniso_U_11
_atom_site_aniso_U_22
_atom_site_aniso_U_33
_atom_site_aniso_U_23
_atom_site_aniso_U_13
_atom_site_aniso_U_12
Al 0.0496(3) 0.0336(3) 0.0321(3) -0.00016(18) 0.0072(2) -0.0032(2)
N 0.0420(7) 0.0316(7) 0.0361(7) -0.0025(5) 0.0082(6) -0.0019(6)
O 0.0410(6) 0.0351(6) 0.0402(6) -0.0060(5) 0.0055(5) -0.0038(5)
C1 0.0659(13) 0.0600(12) 0.0498(11) 0.0046(9) -0.0024(9) 0.0116(10)
C2 0.0875(16) 0.0582(12) 0.0508(11) -0.0005(9) 0.0225(10) -0.0222(11)
C3 0.0353(8) 0.0317(8) 0.0345(8) -0.0021(6) 0.0046(6) 0.0035(6)
C4 0.0409(9) 0.0366(9) 0.0354(8) -0.0015(6) 0.0063(7) 0.0029(7)
C5 0.0588(11) 0.0660(13) 0.0409(9) -0.0122(9) 0.0126(8) -0.0180(9)
C6 0.0717(13) 0.0794(15) 0.0403(10) -0.0178(10) 0.0119(9) -0.0183(11)
C7 0.0780(14) 0.0706(14) 0.0376(10) -0.0072(9) 0.0183(9) -0.0023(11)
C8 0.0840(15) 0.0762(15) 0.0546(12) -0.0091(11) 0.0347(11) -0.0219(13)
C9 0.0627(12) 0.0563(11) 0.0458(10) -0.0092(9) 0.0195(9) -0.0142(9)
C10 0.0490(9) 0.0393(9) 0.0311(7) -0.0046(6) 0.0093(7) -0.0073(7)
C11 0.0501(10) 0.0566(11) 0.0357(8) -0.0045(7) 0.0092(7) -0.0116(8)
C12 0.0576(12) 0.0769(15) 0.0474(11) -0.0113(10) 0.0084(9) -0.0224(11)
C13 0.0841(16) 0.0621(14) 0.0533(12) -0.0151(10) 0.0101(11) -0.0338(12)
C14 0.0910(16) 0.0413(11) 0.0600(12) -0.0108(9) 0.0120(11) -0.0145(10)
C15 0.0653(12) 0.0386(9) 0.0450(9) -0.0041(8) 0.0091(8) -0.0066(8)
C16 0.0450(10) 0.0687(13) 0.0620(12) -0.0080(10) 0.0011(9) 0.0008(9)
C17 0.0599(15) 0.113(2) 0.0943(19) -0.0149(16) 0.0216(14) 0.0103(14)
C18 0.0814(17) 0.0927(19) 0.0846(17) 0.0177(15) -0.0013(14) 0.0141(15)
C19 0.0711(14) 0.0373(10) 0.0967(17) -0.0099(11) -0.0021(12) 0.0068(10)
C20 0.138(3) 0.0714(19) 0.155(3) 0.033(2) -0.064(3) -0.0110(19)
C21 0.094(2) 0.115(3) 0.174(3) -0.046(3) 0.023(2) 0.041(2)

loop_
_atom_type_symbol
_atom_type_description
_atom_type_scat_dispersion_real
_atom_type_scat_dispersion_imag
_atom_type_scat_source
C C 0.0033 0.0016 'International Tables Vol C Tables 4.2.6.8 and 6.1.1.4'
H H 0.0000 0.0000 'International Tables Vol C Tables 4.2.6.8 and 6.1.1.4'
N N 0.0061 0.0033 'International Tables Vol C Tables 4.2.6.8 and 6.1.1.4'
O O 0.0106 0.0060 'International Tables Vol C Tables 4.2.6.8 and 6.1.1.4'
Al Al 0.0645 0.0514 'International Tables Vol C Tables 4.2.6.8 and 6.1.1.4'

loop_
_geom_angle_atom_site_label_1
_geom_angle_atom_site_label_2
_geom_angle_atom_site_label_3
_geom_angle
_geom_angle_site_symmetry_1
_geom_angle_site_symmetry_3
O Al C1 108.76(8) . .
O Al C2 108.12(8) . .
C1 Al C2 117.42(10) . .
O Al N 105.92(6) . .
C1 Al N 109.65(7) . .
C2 Al N 106.37(8) . .
C3 N C10 123.29(13) 3_567 .
C3 N Al 116.56(10) 3_567 .
C10 N Al 119.35(10) . .
C3 O Al 133.99(10) . .
O C3 N 116.17(13) . 3_567
O C3 C4 115.35(13) . .
N C3 C4 128.43(14) 3_567 .
C9 C4 C5 117.54(15) . .
C9 C4 C3 116.70(15) . .
C5 C4 C3 125.75(15) . .
C6 C5 C4 120.35(17) . .
C7 C6 C5 121.34(18) . .
C6 C7 C8 118.99(17) . .
C7 C8 C9 120.64(19) . .
C8 C9 C4 121.13(18) . .
C11 C10 C15 122.20(16) . .
C11 C10 N 118.69(15) . .
C15 C10 N 119.03(15) . .
C12 C11 C10 117.21(18) . .
C12 C11 C16 119.86(18) . .
C10 C11 C16 122.91(16) . .
C13 C12 C11 121.6(2) . .
C14 C13 C12 119.80(19) . .
C13 C14 C15 121.8(2) . .
C14 C15 C10 117.23(19) . .
C14 C15 C19 119.41(19) . .
C10 C15 C19 123.36(16) . .
C11 C16 C18 112.10(19) . .
C11 C16 C17 112.15(19) . .
C18 C16 C17 109.9(2) . .
C15 C19 C20 110.7(2) . .
C15 C19 C21 111.6(2) . .
C20 C19 C21 112.1(2) . .

loop_
_geom_bond_atom_site_label_1
_geom_bond_atom_site_label_2
_geom_bond_distance
_geom_bond_site_symmetry_2
Al O 1.8113(12) .
Al C1 1.955(2) .
Al C2 1.957(2) .
Al N 1.9727(14) .
N C3 1.308(2) 3_567
N C10 1.454(2) .
O C3 1.3016(18) .
C3 N 1.308(2) 3_567
C3 C4 1.496(2) .
C4 C9 1.385(2) .
C4 C5 1.392(2) .
C5 C6 1.384(2) .
C6 C7 1.362(3) .
C7 C8 1.367(3) .
C8 C9 1.383(3) .
C10 C11 1.401(3) .
C10 C15 1.403(2) .
C11 C12 1.398(3) .
C11 C16 1.511(3) .
C12 C13 1.374(3) .
C13 C14 1.372(3) .
C14 C15 1.393(3) .
C15 C19 1.508(3) .
C16 C18 1.521(3) .
C16 C17 1.539(3) .
C19 C20 1.521(4) .
C19 C21 1.529(4) .
